data_7045054
loop_
_publ_author_name
'Morshedi, Mahbod'
'Ward, Jas S.'
'Kruger, Paul E.'
'White, Nicholas G.'

_publ_section_title
;
 Supramolecular frameworks based on
 5,10,15,20-tetra(4-carboxyphenyl)porphyrins.
;
_journal_issue 3
_journal_name_full 'Dalton transactions (Cambridge, England : 2003)'
_journal_page_first 783
_journal_page_last 790
_journal_paper_doi 10.1039/c7dt04162d
_journal_volume 47
_journal_year 2018
_chemical_compound_source synthesized
_chemical_formula_moiety 'C48 H26 N4 O8, 2(C8 H12 N4), 3(C5 H5 N), H2 O'
_chemical_formula_sum 'C79 H67 N15 O9'
_chemical_formula_weight 1370.50
_space_group_IT_number 2
_space_group_name_Hall '-P 1'
_space_group_name_H-M_alt 'P -1'
_symmetry_cell_setting triclinic
_symmetry_space_group_name_Hall '-P 1'
_symmetry_space_group_name_H-M 'P -1'
_atom_sites_solution_hydrogens difmap
_atom_sites_solution_primary other
_audit_update_record
;
2017-12-05 deposited with the CCDC.
2017-12-15 downloaded from the CCDC.
;
_cell_angle_alpha 109.178(2)
_cell_angle_beta 103.485(2)
_cell_angle_gamma 103.585(2)
_cell_formula_units_Z 2
_cell_length_a 10.0854(2)
_cell_length_b 20.0861(5)
_cell_length_c 20.4927(5)
_cell_measurement_reflns_used 15751
_cell_measurement_temperature 150
_cell_measurement_theta_max 73.7
_cell_measurement_theta_min 2.20
_cell_volume 3586.88(17)
_computing_cell_refinement 'CrysAlisPro, (Agilent, 2011)'
_computing_data_collection 'SuperNova, (Oxford Diffraction, 2010)'
_computing_data_reduction 'CrysAlisPro, (Agilent, 2011)'
_computing_publication_material 'CRYSTALS (Betteridge et al., 2003)'
_computing_structure_refinement 'CRYSTALS (Betteridge et al., 2003)'
_computing_structure_solution 'SIR92 (Altomare et al., 1994)'
_diffrn_ambient_temperature 150
_diffrn_measured_fraction_theta_full 0.995
_diffrn_measured_fraction_theta_max 0.995
_diffrn_measurement_device Area
_diffrn_measurement_device_type 'Oxford Diffraction SuperNova'
_diffrn_measurement_method \w
_diffrn_radiation_monochromator mirror
_diffrn_radiation_type 'Cu K\a'
_diffrn_radiation_wavelength 1.54184
_diffrn_reflns_av_R_equivalents 0.029
_diffrn_reflns_limit_h_max 11
_diffrn_reflns_limit_h_min -12
_diffrn_reflns_limit_k_max 22
_diffrn_reflns_limit_k_min -24
_diffrn_reflns_limit_l_max 24
_diffrn_reflns_limit_l_min 0
_diffrn_reflns_number 118047
_diffrn_reflns_theta_full 68.240
_diffrn_reflns_theta_max 68.240
_diffrn_reflns_theta_min 2.476
_diffrn_standards_number 0
_exptl_absorpt_coefficient_mu 0.696
_exptl_absorpt_correction_T_max 1.00
_exptl_absorpt_correction_T_min 0.96
_exptl_absorpt_correction_type multi-scan
_exptl_absorpt_process_details 'CrysAlisPro, (Agilent, 2011)'
_exptl_crystal_colour purple
_exptl_crystal_density_diffrn 1.269
_exptl_crystal_density_method 'not measured'
_exptl_crystal_description block
_exptl_crystal_F_000 1436
_exptl_crystal_size_max 0.41
_exptl_crystal_size_mid 0.12
_exptl_crystal_size_min 0.05
_platon_squeeze_details
;
;
_refine_diff_density_max 0.81
_refine_diff_density_min -0.52
_refine_ls_extinction_method None
_refine_ls_goodness_of_fit_ref 0.9755
_refine_ls_hydrogen_treatment mixed
_refine_ls_matrix_type full
_refine_ls_number_parameters 988
_refine_ls_number_reflns 13004
_refine_ls_number_restraints 40
_refine_ls_R_factor_all 0.0652
_refine_ls_R_factor_gt 0.0538
_refine_ls_shift/su_max 0.0003970
_refine_ls_shift/su_mean 0.0000260
_refine_ls_structure_factor_coef Fsqd
_refine_ls_weighting_details
;
 Method, part 1, Chebychev polynomial, (Watkin, 1994, Prince, 1982) 
 [weight] = 1.0/[A~0~*T~0~(x)+A~1~*T~1~(x) ... +A~n-1~]*T~n-1~(x)] 
 where A~i~ are the Chebychev coefficients listed below and x= Fcalc/Fmax 
 Method = Robust Weighting (Prince, 1982) 
 W = [weight] * [1-(deltaF/6*sigmaF)^2^]^2^ 
 A~i~ are: 
 961. 0.152E+04 880. 328. 60.4 
;
_refine_ls_weighting_scheme calc
_refine_ls_wR_factor_all 0.1204
_refine_ls_wR_factor_gt 0.1124
_refine_ls_wR_factor_ref 0.1202
_reflns_limit_h_max 11
_reflns_limit_h_min -12
_reflns_limit_k_max 22
_reflns_limit_k_min -24
_reflns_limit_l_max 24
_reflns_limit_l_min 0
_reflns_number_gt 10787
_reflns_number_total 13058
_reflns_threshold_expression I>2.0\s(I)
_oxford_diffrn_Wilson_B_factor 2.09
_oxford_diffrn_Wilson_scale 0.11
_oxford_refine_ls_r_factor_ref 0.0651
_oxford_refine_ls_scale 2.846(15)
_oxford_reflns_number_all 13007
_oxford_reflns_threshold_expression_ref I>-3.0\s(I)
_cod_data_source_file c7dt04162d2.cif
_cod_data_source_block 3_5
_cod_depositor_comments
;
The following automatic conversions were performed:

'_atom_sites_solution_primary' value 'Other' changed to 'other'
according to
/home/data/users/saulius/crontab/automatic-downloads/rss-feeds/RSC/lib/dictionaries/cif_core.dic
dictionary named 'cif_core.dic' version 2.4.2 from 2011-04-26.

Automatic conversion script
Id: cif_fix_values 4973 2017-02-22 13:04:09Z antanas 

 Adding full bibliography for 7045051--7045058.cif.
;
_cod_original_cell_volume 3586.88(9)
_cod_original_sg_symbol_H-M 'P -1 '
_cod_database_code 7045054

loop_
_symmetry_equiv_pos_as_xyz
x,y,z
-x,-y,-z

loop_
_atom_site_label
_atom_site_type_symbol
_atom_site_fract_x
_atom_site_fract_y
_atom_site_fract_z
_atom_site_U_iso_or_equiv
_atom_site_occupancy
_atom_site_adp_type
_atom_site_refinement_flags_posn
N101 N 0.2720(2) 0.19170(12) 0.22175(11) 0.0313 1.0000 Uani D
N102 N 0.3437(2) 0.23486(12) 0.34710(11) 0.0295 1.0000 Uani D
C103 C 0.3688(2) 0.23399(13) 0.28641(12) 0.0245 1.0000 Uani D
N104 N 0.7591(2) 0.46670(11) 0.49117(11) 0.0253 1.0000 Uani D
N105 N 0.8965(2) 0.52030(11) 0.43638(11) 0.0274 1.0000 Uani D
C106 C 0.7928(2) 0.46393(12) 0.43230(12) 0.0226 1.0000 Uani D
C107 C 0.5107(2) 0.28248(13) 0.29258(12) 0.0241 1.0000 Uani .
C108 C 0.5818(2) 0.34960(12) 0.35395(12) 0.0226 1.0000 Uani .
C109 C 0.7160(2) 0.39640(12) 0.36287(12) 0.0230 1.0000 Uani .
C110 C 0.7779(3) 0.37739(14) 0.30813(13) 0.0279 1.0000 Uani .
C111 C 0.7050(3) 0.31072(15) 0.24592(13) 0.0321 1.0000 Uani .
C112 C 0.5729(3) 0.26300(14) 0.23834(13) 0.0288 1.0000 Uani .
N211 N 0.9935(3) 0.44326(15) 0.67104(14) 0.0452 1.0000 Uani .
C212 C 0.8586(3) 0.39645(15) 0.64353(15) 0.0375 1.0000 Uani .
C213 C 0.8011(3) 0.35171(16) 0.67553(17) 0.0444 1.0000 Uani .
C214 C 0.8886(4) 0.3531(2) 0.7376(2) 0.0642 1.0000 Uani .
C215 C 1.0293(5) 0.3994(3) 0.7663(2) 0.0796 1.0000 Uani .
C216 C 1.0768(4) 0.4435(2) 0.7316(2) 0.0706 1.0000 Uani .
O31 O 1.53553(17) 0.35378(9) 0.49928(9) 0.0285 1.0000 Uani .
O32 O 1.42102(18) 0.43321(9) 0.53756(9) 0.0298 1.0000 Uani .
C33 C 1.4368(2) 0.37058(12) 0.52197(11) 0.0218 1.0000 Uani .
C34 C 1.3305(2) 0.31009(12) 0.53124(11) 0.0197 1.0000 Uani .
C35 C 1.3405(2) 0.23891(12) 0.51469(12) 0.0210 1.0000 Uani .
C36 C 1.2402(2) 0.18340(12) 0.52173(12) 0.0212 1.0000 Uani .
C37 C 1.1280(2) 0.19787(12) 0.54610(11) 0.0192 1.0000 Uani .
C38 C 1.1192(2) 0.26970(12) 0.56359(12) 0.0222 1.0000 Uani .
C39 C 1.2194(2) 0.32492(12) 0.55634(12) 0.0220 1.0000 Uani .
O41 O 0.4203(2) -0.25737(10) 0.02664(9) 0.0346 1.0000 Uani .
O42 O 0.4372(2) -0.35126(9) 0.05962(9) 0.0346 1.0000 Uani .
C43 C 0.4431(3) -0.28441(14) 0.07412(13) 0.0277 1.0000 Uani .
C44 C 0.4804(2) -0.23332(13) 0.15390(12) 0.0232 1.0000 Uani .
C45 C 0.4979(3) -0.26149(13) 0.20761(13) 0.0280 1.0000 Uani .
C46 C 0.5374(3) -0.21451(13) 0.28115(12) 0.0254 1.0000 Uani .
C47 C 0.5610(2) -0.13772(12) 0.30277(12) 0.0207 1.0000 Uani .
C48 C 0.5397(2) -0.11034(12) 0.24829(12) 0.0229 1.0000 Uani .
C49 C 0.5003(2) -0.15741(13) 0.17505(12) 0.0241 1.0000 Uani .
O51 O -0.05718(18) -0.38041(9) 0.57772(9) 0.0292 1.0000 Uani .
O52 O -0.09099(19) -0.28088(10) 0.65085(10) 0.0355 1.0000 Uani .
C53 C -0.0261(2) -0.31062(13) 0.61084(12) 0.0238 1.0000 Uani .
C54 C 0.0989(2) -0.25902(12) 0.60270(12) 0.0211 1.0000 Uani .
C55 C 0.1412(2) -0.18193(13) 0.64138(12) 0.0246 1.0000 Uani .
C56 C 0.2570(2) -0.13385(12) 0.63586(13) 0.0251 1.0000 Uani .
C57 C 0.3322(2) -0.16065(12) 0.59011(12) 0.0201 1.0000 Uani .
C58 C 0.2884(2) -0.23832(12) 0.55065(12) 0.0210 1.0000 Uani .
C59 C 0.1743(2) -0.28608(12) 0.55744(12) 0.0214 1.0000 Uani .
O61 O 1.27445(18) 0.23101(10) 1.10270(9) 0.0307 1.0000 Uani .
O62 O 1.0823(2) 0.26465(11) 1.11316(9) 0.0410 1.0000 Uani .
C63 C 1.1515(3) 0.23513(14) 1.07585(13) 0.0292 1.0000 Uani .
C64 C 1.0853(3) 0.20235(14) 0.99327(12) 0.0282 1.0000 Uani .
C65 C 1.1688(3) 0.18558(14) 0.94932(13) 0.0298 1.0000 Uani .
C66 C 1.1077(3) 0.15467(14) 0.87340(13) 0.0289 1.0000 Uani .
C67 C 0.9608(2) 0.13932(13) 0.83933(12) 0.0246 1.0000 Uani .
C68 C 0.8782(3) 0.15765(15) 0.88391(13) 0.0327 1.0000 Uani .
C69 C 0.9398(3) 0.18828(16) 0.95957(13) 0.0356 1.0000 Uani .
N121 N 0.5942(2) 0.44683(12) 0.08142(11) 0.0308 1.0000 Uani D
N122 N 0.4950(2) 0.33759(11) 0.08925(11) 0.0284 1.0000 Uani D
C123 C 0.5270(2) 0.41022(13) 0.11374(12) 0.0242 1.0000 Uani D
N124 N 0.1946(2) 0.34704(12) 0.26572(11) 0.0306 1.0000 Uani D
N125 N 0.3357(2) 0.44025(11) 0.37823(10) 0.0263 1.0000 Uani D
C126 C 0.2988(2) 0.41106(13) 0.30598(12) 0.0239 1.0000 Uani D
C127 C 0.4892(2) 0.45159(13) 0.17777(12) 0.0242 1.0000 Uani .
C128 C 0.4136(2) 0.41324(13) 0.21066(12) 0.0231 1.0000 Uani .
C129 C 0.3787(2) 0.45229(13) 0.27064(12) 0.0230 1.0000 Uani .
C130 C 0.4193(3) 0.52992(13) 0.29768(13) 0.0286 1.0000 Uani .
C131 C 0.4951(3) 0.56808(14) 0.26533(14) 0.0364 1.0000 Uani .
C132 C 0.5305(3) 0.52984(14) 0.20604(13) 0.0333 1.0000 Uani .
N201 N 0.9876(3) 0.10528(14) 0.19872(14) 0.0489 1.0000 Uani .
C202 C 0.8962(4) 0.13991(19) 0.17651(18) 0.0549 1.0000 Uani .
C203 C 0.7513(4) 0.1125(2) 0.1621(2) 0.0656 1.0000 Uani .
C204 C 0.6931(4) 0.0466(2) 0.1710(2) 0.0635 1.0000 Uani .
C205 C 0.7839(4) 0.01287(18) 0.1926(2) 0.0558 1.0000 Uani .
C206 C 0.9298(4) 0.04330(17) 0.20625(19) 0.0527 1.0000 Uani .
N221 N 0.1732(4) 0.4195(2) -0.0111(2) 0.0819 1.0000 Uani .
C222 C 0.2128(5) 0.4791(3) 0.0478(3) 0.0922 1.0000 Uani .
C223 C 0.1340(7) 0.4922(4) 0.0935(3) 0.1278 1.0000 Uani .
C224 C 0.0040(8) 0.4404(4) 0.0753(4) 0.1250 1.0000 Uani .
C225 C -0.0486(6) 0.3779(3) 0.0076(4) 0.1136 1.0000 Uani .
C226 C 0.0438(5) 0.3724(3) -0.0304(3) 0.0894 1.0000 Uani .
O231 O 0.6660(2) 0.60147(11) 0.10507(11) 0.0419 1.0000 Uani D
N1 N 0.91592(19) 0.10403(10) 0.64099(9) 0.0200 1.0000 Uani .
C2 C 0.9538(2) 0.13535(12) 0.71575(12) 0.0215 1.0000 Uani .
C3 C 1.0703(3) 0.20718(13) 0.74664(12) 0.0281 1.0000 Uani .
C4 C 1.1030(2) 0.21766(13) 0.68993(12) 0.0258 1.0000 Uani .
C5 C 1.0075(2) 0.15246(12) 0.62392(12) 0.0205 1.0000 Uani .
C6 C 1.0184(2) 0.13876(12) 0.55357(12) 0.0197 1.0000 Uani .
N7 N 0.80931(19) 0.02166(10) 0.48297(10) 0.0191 1.0000 Uani D
C8 C 0.9339(2) 0.07347(12) 0.49000(12) 0.0195 1.0000 Uani D
C9 C 0.9558(2) 0.04903(13) 0.42064(12) 0.0237 1.0000 Uani .
C10 C 0.8455(2) -0.01567(13) 0.37425(12) 0.0228 1.0000 Uani .
C11 C 0.7480(2) -0.03190(12) 0.41226(11) 0.0189 1.0000 Uani D
C12 C 0.6115(2) -0.08793(12) 0.38269(11) 0.0198 1.0000 Uani .
N13 N 0.56457(19) -0.07473(10) 0.49808(10) 0.0196 1.0000 Uani .
C14 C 0.5217(2) -0.10251(12) 0.42319(12) 0.0195 1.0000 Uani .
C15 C 0.3747(2) -0.15440(12) 0.39077(12) 0.0223 1.0000 Uani .
C16 C 0.3308(2) -0.15982(12) 0.44662(12) 0.0221 1.0000 Uani .
C17 C 0.4515(2) -0.11169(12) 0.51357(12) 0.0197 1.0000 Uani .
C18 C 0.4552(2) -0.10799(12) 0.58380(12) 0.0195 1.0000 Uani .
N19 N 0.68308(19) -0.00012(10) 0.65688(10) 0.0207 1.0000 Uani D
C20 C 0.5691(2) -0.05875(12) 0.64917(12) 0.0210 1.0000 Uani D
C21 C 0.5897(3) -0.05984(13) 0.72022(12) 0.0252 1.0000 Uani .
C22 C 0.7116(3) -0.00189(13) 0.76833(13) 0.0275 1.0000 Uani .
C23 C 0.7705(2) 0.03748(13) 0.72899(12) 0.0227 1.0000 Uani D
C24 C 0.8927(2) 0.10266(13) 0.75774(12) 0.0233 1.0000 Uani .
H351 H 1.4165 0.2278 0.4986 0.0252 1.0000 Uiso R
H361 H 1.2486 0.1362 0.5099 0.0251 1.0000 Uiso R
H381 H 1.0444 0.2802 0.5803 0.0260 1.0000 Uiso R
H391 H 1.2126 0.3736 0.5685 0.0263 1.0000 Uiso R
H451 H 0.4836 -0.3128 0.1939 0.0328 1.0000 Uiso R
H461 H 0.5489 -0.2342 0.3163 0.0301 1.0000 Uiso R
H481 H 0.5517 -0.0588 0.2615 0.0275 1.0000 Uiso R
H491 H 0.4863 -0.1386 0.1385 0.0295 1.0000 Uiso R
H551 H 0.0917 -0.1623 0.6711 0.0290 1.0000 Uiso R
H561 H 0.2854 -0.0827 0.6636 0.0304 1.0000 Uiso R
H581 H 0.3384 -0.2580 0.5205 0.0246 1.0000 Uiso R
H591 H 0.1495 -0.3375 0.5315 0.0256 1.0000 Uiso R
H651 H 1.2655 0.1938 0.9693 0.0351 1.0000 Uiso R
H661 H 1.1664 0.1443 0.8449 0.0344 1.0000 Uiso R
H681 H 0.7810 0.1503 0.8625 0.0380 1.0000 Uiso R
H691 H 0.8839 0.1999 0.9884 0.0422 1.0000 Uiso R
H1081 H 0.5391 0.3631 0.3899 0.0263 1.0000 Uiso R
H1101 H 0.8700 0.4095 0.3139 0.0326 1.0000 Uiso R
H1111 H 0.7461 0.2979 0.2093 0.0378 1.0000 Uiso R
H1121 H 0.5254 0.2178 0.1968 0.0337 1.0000 Uiso R
H1281 H 0.3866 0.3611 0.1928 0.0278 1.0000 Uiso R
H1301 H 0.3946 0.5564 0.3376 0.0334 1.0000 Uiso R
H1311 H 0.5216 0.6204 0.2834 0.0431 1.0000 Uiso R
H1321 H 0.5845 0.5569 0.1856 0.0403 1.0000 Uiso R
H2021 H 0.9347 0.1851 0.1714 0.0651 1.0000 Uiso R
H2031 H 0.6908 0.1377 0.1460 0.0760 1.0000 Uiso R
H2041 H 0.5908 0.0266 0.1608 0.0750 1.0000 Uiso R
H2051 H 0.7481 -0.0325 0.1983 0.0662 1.0000 Uiso R
H2061 H 0.9927 0.0183 0.2214 0.0613 1.0000 Uiso R
H2221 H 0.3041 0.5156 0.0590 0.1074 1.0000 Uiso R
H2231 H 0.1688 0.5366 0.1359 0.1473 1.0000 Uiso R
H2241 H -0.0502 0.4462 0.1073 0.1451 1.0000 Uiso R
H2251 H -0.1411 0.3420 -0.0090 0.1332 1.0000 Uiso R
H2261 H 0.0150 0.3321 -0.0762 0.1045 1.0000 Uiso R
H31 H 1.1127 0.2394 0.7958 0.0332 1.0000 Uiso R
H41 H 1.1745 0.2578 0.6919 0.0305 1.0000 Uiso R
H91 H 1.0335 0.0738 0.4093 0.0279 1.0000 Uiso R
H101 H 0.8355 -0.0447 0.3264 0.0277 1.0000 Uiso R
H151 H 0.3222 -0.1792 0.3408 0.0255 1.0000 Uiso R
H161 H 0.2395 -0.1878 0.4436 0.0257 1.0000 Uiso R
H211 H 0.5285 -0.0931 0.7322 0.0299 1.0000 Uiso R
H221 H 0.7495 0.0097 0.8180 0.0333 1.0000 Uiso R
H1221 H 0.437(3) 0.3116(11) 0.1037(14) 0.0342 1.0000 Uiso D
H1222 H 0.521(3) 0.3147(11) 0.0539(12) 0.0343 1.0000 Uiso D
H1212 H 0.602(3) 0.4214(11) 0.0399(11) 0.0360 1.0000 Uiso D
H1011 H 0.289(2) 0.1975(14) 0.1841(10) 0.0372 1.0000 Uiso D
H1252 H 0.412(2) 0.4796(12) 0.4044(11) 0.0310 1.0000 Uiso D
H1012 H 0.186(2) 0.1630(14) 0.2178(11) 0.0371 1.0000 Uiso D
H1211 H 0.609(3) 0.4939(10) 0.0938(14) 0.0362 1.0000 Uiso D
H1052 H 0.938(3) 0.5589(11) 0.4783(10) 0.0326 1.0000 Uiso D
H1242 H 0.156(3) 0.3218(12) 0.2876(11) 0.0360 1.0000 Uiso D
H1042 H 0.799(3) 0.5087(10) 0.5302(10) 0.0301 1.0000 Uiso D
H1251 H 0.290(2) 0.4162(12) 0.3985(11) 0.0311 1.0000 Uiso D
H1241 H 0.171(3) 0.3287(12) 0.2190(9) 0.0366 1.0000 Uiso D
H1021 H 0.412(2) 0.2625(14) 0.3886(10) 0.0350 1.0000 Uiso D
H1022 H 0.2538(19) 0.2201(15) 0.3455(12) 0.0351 1.0000 Uiso D
H1051 H 0.920(3) 0.5192(12) 0.3983(10) 0.0323 1.0000 Uiso D
H2121 H 0.8000 0.3936 0.5990 0.0442 1.0000 Uiso R
H2131 H 0.7028 0.3210 0.6544 0.0526 1.0000 Uiso R
H2141 H 0.8526 0.3224 0.7598 0.0766 1.0000 Uiso R
H2151 H 1.0944 0.4014 0.8080 0.0936 1.0000 Uiso R
H2161 H 1.1748 0.4767 0.7518 0.0818 1.0000 Uiso R
H2311 H 0.601(3) 0.619(2) 0.095(2) 0.0618 1.0000 Uiso D
H2312 H 0.713(4) 0.598(2) 0.0773(17) 0.0621 1.0000 Uiso D
H71 H 0.772(2) 0.0243(11) 0.5163(9) 0.0247 1.0000 Uiso D
H191 H 0.698(2) 0.0106(11) 0.6219(9) 0.0261 1.0000 Uiso D
H1041 H 0.687(2) 0.4315(11) 0.4893(11) 0.0279 1.0000 Uiso D

loop_
_atom_site_aniso_label
_atom_site_aniso_U_11
_atom_site_aniso_U_22
_atom_site_aniso_U_33
_atom_site_aniso_U_23
_atom_site_aniso_U_13
_atom_site_aniso_U_12
N101 0.0303(11) 0.0321(11) 0.0212(10) 0.0088(9) 0.0050(9) -0.0006(9)
N102 0.0249(10) 0.0338(11) 0.0226(10) 0.0092(9) 0.0063(8) 0.0023(9)
C103 0.0249(12) 0.0242(11) 0.0233(11) 0.0086(9) 0.0068(9) 0.0092(9)
N104 0.0263(10) 0.0192(9) 0.0249(10) 0.0033(8) 0.0119(8) 0.0031(8)
N105 0.0276(11) 0.0227(10) 0.0284(11) 0.0078(8) 0.0116(9) 0.0042(8)
C106 0.0208(11) 0.0223(11) 0.0266(12) 0.0098(9) 0.0086(9) 0.0103(9)
C107 0.0254(12) 0.0254(12) 0.0208(11) 0.0095(9) 0.0062(9) 0.0087(10)
C108 0.0236(11) 0.0253(11) 0.0212(11) 0.0097(9) 0.0088(9) 0.0104(9)
C109 0.0260(11) 0.0237(11) 0.0232(11) 0.0112(9) 0.0095(9) 0.0114(9)
C110 0.0264(12) 0.0323(13) 0.0258(12) 0.0118(10) 0.0111(10) 0.0092(10)
C111 0.0325(13) 0.0402(14) 0.0240(12) 0.0098(11) 0.0139(10) 0.0136(11)
C112 0.0311(13) 0.0310(13) 0.0194(11) 0.0056(10) 0.0069(10) 0.0100(10)
N211 0.0361(13) 0.0556(15) 0.0460(14) 0.0275(12) 0.0152(11) 0.0078(11)
C212 0.0399(15) 0.0373(15) 0.0336(14) 0.0112(12) 0.0132(12) 0.0136(12)
C213 0.0445(16) 0.0320(14) 0.0556(18) 0.0148(13) 0.0223(14) 0.0101(13)
C214 0.079(3) 0.058(2) 0.067(2) 0.0392(19) 0.031(2) 0.0179(19)
C215 0.076(3) 0.092(3) 0.062(2) 0.049(2) -0.003(2) 0.015(2)
C216 0.0412(19) 0.091(3) 0.065(2) 0.042(2) 0.0007(17) -0.0010(18)
O31 0.0277(9) 0.0259(8) 0.0338(9) 0.0115(7) 0.0170(7) 0.0068(7)
O32 0.0321(9) 0.0220(8) 0.0380(10) 0.0138(7) 0.0155(8) 0.0080(7)
C33 0.0235(11) 0.0225(11) 0.0158(10) 0.0064(9) 0.0048(9) 0.0051(9)
C34 0.0204(11) 0.0196(10) 0.0152(10) 0.0057(8) 0.0033(8) 0.0049(9)
C35 0.0187(10) 0.0235(11) 0.0220(11) 0.0086(9) 0.0090(9) 0.0080(9)
C36 0.0210(11) 0.0186(10) 0.0228(11) 0.0075(9) 0.0065(9) 0.0069(9)
C37 0.0190(10) 0.0205(10) 0.0154(10) 0.0069(8) 0.0037(8) 0.0044(8)
C38 0.0218(11) 0.0226(11) 0.0227(11) 0.0076(9) 0.0093(9) 0.0089(9)
C39 0.0252(11) 0.0177(10) 0.0235(11) 0.0073(9) 0.0092(9) 0.0085(9)
O41 0.0472(11) 0.0378(10) 0.0190(8) 0.0092(7) 0.0121(8) 0.0174(8)
O42 0.0490(11) 0.0265(9) 0.0230(8) 0.0026(7) 0.0145(8) 0.0121(8)
C43 0.0254(12) 0.0307(13) 0.0221(12) 0.0051(10) 0.0093(9) 0.0080(10)
C44 0.0218(11) 0.0243(11) 0.0187(11) 0.0044(9) 0.0070(9) 0.0059(9)
C45 0.0375(13) 0.0208(11) 0.0232(12) 0.0063(9) 0.0103(10) 0.0095(10)
C46 0.0336(13) 0.0223(11) 0.0194(11) 0.0082(9) 0.0081(10) 0.0092(10)
C47 0.0195(10) 0.0208(11) 0.0187(11) 0.0054(9) 0.0070(9) 0.0046(9)
C48 0.0239(11) 0.0204(11) 0.0227(11) 0.0072(9) 0.0078(9) 0.0066(9)
C49 0.0260(12) 0.0261(12) 0.0210(11) 0.0106(9) 0.0084(9) 0.0082(9)
O51 0.0298(9) 0.0220(8) 0.0288(9) 0.0082(7) 0.0095(7) 0.0001(7)
O52 0.0367(10) 0.0343(10) 0.0434(10) 0.0160(8) 0.0272(9) 0.0118(8)
C53 0.0213(11) 0.0259(12) 0.0235(11) 0.0106(9) 0.0072(9) 0.0064(9)
C54 0.0209(11) 0.0210(11) 0.0207(11) 0.0083(9) 0.0073(9) 0.0060(9)
C55 0.0252(11) 0.0233(11) 0.0262(12) 0.0067(9) 0.0140(9) 0.0094(9)
C56 0.0271(12) 0.0181(11) 0.0267(12) 0.0046(9) 0.0114(10) 0.0062(9)
C57 0.0197(10) 0.0205(11) 0.0203(10) 0.0083(9) 0.0067(9) 0.0068(9)
C58 0.0217(11) 0.0212(11) 0.0203(10) 0.0058(9) 0.0099(9) 0.0085(9)
C59 0.0223(11) 0.0176(10) 0.0210(11) 0.0048(9) 0.0062(9) 0.0066(9)
O61 0.0299(9) 0.0355(9) 0.0197(8) 0.0105(7) 0.0049(7) 0.0035(7)
O62 0.0378(10) 0.0562(12) 0.0203(9) 0.0059(8) 0.0091(8) 0.0150(9)
C63 0.0289(13) 0.0314(13) 0.0201(11) 0.0085(10) 0.0059(10) 0.0029(10)
C64 0.0290(12) 0.0313(13) 0.0193(11) 0.0083(10) 0.0067(10) 0.0061(10)
C65 0.0209(11) 0.0393(14) 0.0221(12) 0.0088(10) 0.0040(9) 0.0065(10)
C66 0.0234(12) 0.0374(13) 0.0222(11) 0.0093(10) 0.0090(9) 0.0067(10)
C67 0.0246(11) 0.0255(11) 0.0181(11) 0.0066(9) 0.0063(9) 0.0029(9)
C68 0.0230(12) 0.0451(15) 0.0229(12) 0.0081(11) 0.0059(10) 0.0093(11)
C69 0.0319(13) 0.0493(16) 0.0219(12) 0.0086(11) 0.0116(10) 0.0133(12)
N121 0.0421(12) 0.0258(10) 0.0243(10) 0.0071(9) 0.0196(9) 0.0073(9)
N122 0.0372(12) 0.0251(10) 0.0249(10) 0.0075(8) 0.0190(9) 0.0090(9)
C123 0.0250(11) 0.0265(12) 0.0196(11) 0.0077(9) 0.0085(9) 0.0077(9)
N124 0.0369(12) 0.0283(11) 0.0205(10) 0.0053(9) 0.0138(9) 0.0028(9)
N125 0.0348(11) 0.0229(10) 0.0202(10) 0.0059(8) 0.0158(9) 0.0057(9)
C126 0.0264(12) 0.0240(11) 0.0238(11) 0.0081(9) 0.0132(9) 0.0106(10)
C127 0.0278(12) 0.0256(12) 0.0184(11) 0.0072(9) 0.0094(9) 0.0087(10)
C128 0.0260(12) 0.0216(11) 0.0196(11) 0.0059(9) 0.0080(9) 0.0080(9)
C129 0.0256(11) 0.0258(11) 0.0178(10) 0.0073(9) 0.0087(9) 0.0100(9)
C130 0.0430(14) 0.0255(12) 0.0218(11) 0.0090(10) 0.0160(11) 0.0152(11)
C131 0.0608(18) 0.0232(12) 0.0284(13) 0.0091(10) 0.0224(13) 0.0144(12)
C132 0.0497(16) 0.0270(12) 0.0264(12) 0.0121(10) 0.0197(12) 0.0100(11)
N201 0.0448(14) 0.0411(14) 0.0491(15) 0.0093(12) 0.0195(12) 0.0038(12)
C202 0.057(2) 0.0447(18) 0.0505(19) 0.0135(15) 0.0183(16) 0.0044(15)
C203 0.059(2) 0.056(2) 0.074(2) 0.0143(19) 0.0209(19) 0.0239(18)
C204 0.0478(19) 0.050(2) 0.077(3) 0.0079(18) 0.0309(18) 0.0071(16)
C205 0.056(2) 0.0377(16) 0.070(2) 0.0129(16) 0.0357(18) 0.0088(15)
C206 0.059(2) 0.0376(16) 0.061(2) 0.0153(15) 0.0288(17) 0.0145(15)
N221 0.088(3) 0.068(2) 0.107(3) 0.038(2) 0.058(2) 0.029(2)
C222 0.078(3) 0.112(4) 0.075(3) 0.030(3) 0.027(3) 0.020(3)
C223 0.125(5) 0.136(5) 0.094(4) 0.011(4) 0.057(4) 0.026(4)
C224 0.132(5) 0.129(5) 0.146(6) 0.055(5) 0.099(5) 0.050(4)
C225 0.074(3) 0.100(4) 0.169(6) 0.055(4) 0.058(4) 0.018(3)
C226 0.087(3) 0.080(3) 0.103(4) 0.041(3) 0.043(3) 0.016(3)
O231 0.0539(13) 0.0399(11) 0.0400(11) 0.0211(9) 0.0206(10) 0.0183(10)
N1 0.0205(9) 0.0198(9) 0.0172(9) 0.0062(7) 0.0061(7) 0.0046(7)
C2 0.0180(10) 0.0231(11) 0.0191(10) 0.0058(9) 0.0044(8) 0.0052(9)
C3 0.0295(12) 0.0255(12) 0.0173(11) 0.0027(9) 0.0042(9) 0.0006(10)
C4 0.0235(11) 0.0226(11) 0.0228(11) 0.0058(9) 0.0058(9) 0.0000(9)
C5 0.0194(10) 0.0204(11) 0.0207(11) 0.0074(9) 0.0060(9) 0.0068(9)
C6 0.0192(10) 0.0190(10) 0.0219(11) 0.0083(9) 0.0074(9) 0.0078(9)
N7 0.0206(9) 0.0183(9) 0.0161(9) 0.0045(7) 0.0079(7) 0.0046(7)
C8 0.0197(10) 0.0207(10) 0.0202(10) 0.0096(9) 0.0074(9) 0.0081(9)
C9 0.0225(11) 0.0256(11) 0.0223(11) 0.0093(9) 0.0098(9) 0.0052(9)
C10 0.0251(11) 0.0251(11) 0.0181(10) 0.0074(9) 0.0089(9) 0.0088(9)
C11 0.0214(11) 0.0176(10) 0.0181(10) 0.0067(8) 0.0066(8) 0.0082(8)
C12 0.0219(11) 0.0180(10) 0.0190(10) 0.0067(9) 0.0062(9) 0.0078(9)
N13 0.0203(9) 0.0190(9) 0.0200(9) 0.0070(7) 0.0088(7) 0.0072(7)
C14 0.0208(11) 0.0169(10) 0.0219(11) 0.0075(8) 0.0074(9) 0.0088(8)
C15 0.0191(11) 0.0220(11) 0.0208(11) 0.0059(9) 0.0034(9) 0.0056(9)
C16 0.0170(10) 0.0225(11) 0.0244(11) 0.0079(9) 0.0061(9) 0.0057(9)
C17 0.0192(10) 0.0165(10) 0.0228(11) 0.0059(9) 0.0080(9) 0.0072(8)
C18 0.0189(10) 0.0170(10) 0.0230(11) 0.0063(9) 0.0085(9) 0.0080(8)
N19 0.0200(9) 0.0218(9) 0.0181(9) 0.0078(8) 0.0067(7) 0.0035(7)
C20 0.0202(11) 0.0214(11) 0.0229(11) 0.0088(9) 0.0097(9) 0.0072(9)
C21 0.0274(12) 0.0258(12) 0.0240(11) 0.0123(10) 0.0107(10) 0.0066(10)
C22 0.0296(12) 0.0317(13) 0.0194(11) 0.0114(10) 0.0071(10) 0.0072(10)
C23 0.0218(11) 0.0275(12) 0.0180(10) 0.0084(9) 0.0068(9) 0.0077(9)
C24 0.0216(11) 0.0270(12) 0.0180(11) 0.0071(9) 0.0055(9) 0.0066(9)

loop_
_atom_type_symbol
_atom_type_scat_dispersion_real
_atom_type_scat_dispersion_imag
_atom_type_scat_Cromer_Mann_a1
_atom_type_scat_Cromer_Mann_b1
_atom_type_scat_Cromer_Mann_a2
_atom_type_scat_Cromer_Mann_b2
_atom_type_scat_Cromer_Mann_a3
_atom_type_scat_Cromer_Mann_b3
_atom_type_scat_Cromer_Mann_a4
_atom_type_scat_Cromer_Mann_b4
_atom_type_scat_Cromer_Mann_c
_atom_type_scat_source
C 0.0181 0.0091 2.3100 20.8439 1.0200 10.2075 1.5886 0.5687 0.8650 51.6512 0.2156 'International Tables Vol C 4.2.6.8 and 6.1.1.4'
H 0.0000 0.0000 0.4930 10.5109 0.3229 26.1257 0.1402 3.1424 0.0408 57.7998 0.0030 'International Tables Vol C 4.2.6.8 and 6.1.1.4'
N 0.0311 0.0180 12.2126 0.0057 3.1322 9.8933 2.0125 28.9975 1.1663 0.5826 -11.5290 'International Tables Vol C 4.2.6.8 and 6.1.1.4'
O 0.0492 0.0322 3.0485 13.2771 2.2868 5.7011 1.5463 0.3239 0.8670 32.9089 0.2508 'International Tables Vol C 4.2.6.8 and 6.1.1.4'

loop_
_geom_angle_atom_site_label_1
_geom_angle_atom_site_label_2
_geom_angle_atom_site_label_3
_geom_angle
_geom_angle_publ_flag
C103 N101 H1011 118.2(14) no
C103 N101 H1012 120.0(14) no
H1011 N101 H1012 121.2(20) no
C103 N102 H1021 118.1(14) no
C103 N102 H1022 118.5(14) no
H1021 N102 H1022 120(2) no
N102 C103 N101 121.6(2) yes
N102 C103 C107 118.8(2) yes
N101 C103 C107 119.6(2) yes
C106 N104 H1042 118.0(13) no
C106 N104 H1041 121.5(13) no
H1042 N104 H1041 119.5(19) no
C106 N105 H1052 117.6(14) no
C106 N105 H1051 120.6(14) no
H1052 N105 H1051 121.7(19) no
N104 C106 N105 119.6(2) yes
N104 C106 C109 119.5(2) yes
N105 C106 C109 120.9(2) yes
C103 C107 C108 118.6(2) yes
C103 C107 C112 121.9(2) yes
C108 C107 C112 119.6(2) yes
C107 C108 C109 120.8(2) yes
C107 C108 H1081 119.5 no
C109 C108 H1081 119.7 no
C106 C109 C108 118.5(2) yes
C106 C109 C110 121.7(2) yes
C108 C109 C110 119.8(2) yes
C109 C110 C111 119.3(2) yes
C109 C110 H1101 120.1 no
C111 C110 H1101 120.5 no
C110 C111 C112 120.6(2) yes
C110 C111 H1111 119.6 no
C112 C111 H1111 119.8 no
C107 C112 C111 119.9(2) yes
C107 C112 H1121 119.9 no
C111 C112 H1121 120.2 no
C212 N211 C216 116.2(3) yes
N211 C212 C213 124.0(3) yes
N211 C212 H2121 117.0 no
C213 C212 H2121 119.0 no
C212 C213 C214 118.6(3) yes
C212 C213 H2131 120.2 no
C214 C213 H2131 121.2 no
C213 C214 C215 118.7(3) yes
C213 C214 H2141 120.3 no
C215 C214 H2141 121.1 no
C214 C215 C216 118.8(3) yes
C214 C215 H2151 122.0 no
C216 C215 H2151 119.2 no
C215 C216 N211 123.6(3) yes
C215 C216 H2161 119.3 no
N211 C216 H2161 117.1 no
O31 C33 O32 124.9(2) yes
O31 C33 C34 117.11(19) yes
O32 C33 C34 118.02(19) yes
C33 C34 C35 121.39(19) yes
C33 C34 C39 120.10(19) yes
C35 C34 C39 118.5(2) yes
C34 C35 C36 120.8(2) yes
C34 C35 H351 120.1 no
C36 C35 H351 119.1 no
C35 C36 C37 120.8(2) yes
C35 C36 H361 119.2 no
C37 C36 H361 120.0 no
C36 C37 C38 118.30(19) yes
C36 C37 C6 121.63(19) yes
C38 C37 C6 120.07(19) yes
C37 C38 C39 120.7(2) yes
C37 C38 H381 119.1 no
C39 C38 H381 120.2 no
C34 C39 C38 120.9(2) yes
C34 C39 H391 119.1 no
C38 C39 H391 120.0 no
O41 C43 O42 124.3(2) yes
O41 C43 C44 118.1(2) yes
O42 C43 C44 117.5(2) yes
C43 C44 C45 120.3(2) yes
C43 C44 C49 121.0(2) yes
C45 C44 C49 118.7(2) yes
C44 C45 C46 120.7(2) yes
C44 C45 H451 119.4 no
C46 C45 H451 120.0 no
C45 C46 C47 120.8(2) yes
C45 C46 H461 119.6 no
C47 C46 H461 119.6 no
C46 C47 C48 118.1(2) yes
C46 C47 C12 119.45(19) yes
C48 C47 C12 122.42(19) yes
C47 C48 C49 120.9(2) yes
C47 C48 H481 119.6 no
C49 C48 H481 119.5 no
C44 C49 C48 120.9(2) yes
C44 C49 H491 118.6 no
C48 C49 H491 120.5 no
O51 C53 O52 124.4(2) yes
O51 C53 C54 118.2(2) yes
O52 C53 C54 117.4(2) yes
C53 C54 C55 119.86(19) yes
C53 C54 C59 122.0(2) yes
C55 C54 C59 118.1(2) yes
C54 C55 C56 120.8(2) yes
C54 C55 H551 120.0 no
C56 C55 H551 119.2 no
C55 C56 C57 121.3(2) yes
C55 C56 H561 119.2 no
C57 C56 H561 119.5 no
C56 C57 C58 117.8(2) yes
C56 C57 C18 120.67(19) yes
C58 C57 C18 121.55(19) yes
C57 C58 C59 120.6(2) yes
C57 C58 H581 119.7 no
C59 C58 H581 119.7 no
C54 C59 C58 121.4(2) yes
C54 C59 H591 120.0 no
C58 C59 H591 118.6 no
O61 C63 O62 124.4(2) yes
O61 C63 C64 117.3(2) yes
O62 C63 C64 118.3(2) yes
C63 C64 C65 120.8(2) yes
C63 C64 C69 120.8(2) yes
C65 C64 C69 118.4(2) yes
C64 C65 C66 120.9(2) yes
C64 C65 H651 121.3 no
C66 C65 H651 117.8 no
C65 C66 C67 120.9(2) yes
C65 C66 H661 119.3 no
C67 C66 H661 119.8 no
C66 C67 C68 117.9(2) yes
C66 C67 C24 121.3(2) yes
C68 C67 C24 120.8(2) yes
C67 C68 C69 120.9(2) yes
C67 C68 H681 119.5 no
C69 C68 H681 119.6 no
C64 C69 C68 121.1(2) yes
C64 C69 H691 118.9 no
C68 C69 H691 120.0 no
C123 N121 H1212 118.7(14) no
C123 N121 H1211 120.9(14) no
H1212 N121 H1211 118(2) no
C123 N122 H1221 120.4(14) no
C123 N122 H1222 120.0(14) no
H1221 N122 H1222 118.9(20) no
N121 C123 N122 119.1(2) yes
N121 C123 C127 120.1(2) yes
N122 C123 C127 120.8(2) yes
C126 N124 H1242 118.4(14) no
C126 N124 H1241 120.7(14) no
H1242 N124 H1241 120.7(20) no
C126 N125 H1252 119.9(14) no
C126 N125 H1251 118.7(14) no
H1252 N125 H1251 120.8(19) no
N125 C126 N124 121.1(2) yes
N125 C126 C129 118.9(2) yes
N124 C126 C129 120.0(2) yes
C123 C127 C128 120.6(2) yes
C123 C127 C132 120.4(2) yes
C128 C127 C132 119.0(2) yes
C127 C128 C129 120.4(2) yes
C127 C128 H1281 119.9 no
C129 C128 H1281 119.7 no
C126 C129 C128 120.1(2) yes
C126 C129 C130 119.9(2) yes
C128 C129 C130 120.0(2) yes
C129 C130 C131 119.7(2) yes
C129 C130 H1301 120.2 no
C131 C130 H1301 120.1 no
C130 C131 C132 120.7(2) yes
C130 C131 H1311 119.6 no
C132 C131 H1311 119.7 no
C127 C132 C131 120.3(2) yes
C127 C132 H1321 120.3 no
C131 C132 H1321 119.5 no
C202 N201 C206 117.3(3) yes
N201 C202 C203 122.2(3) yes
N201 C202 H2021 119.3 no
C203 C202 H2021 118.4 no
C202 C203 C204 119.1(4) yes
C202 C203 H2031 120.0 no
C204 C203 H2031 121.0 no
C203 C204 C205 118.1(3) yes
C203 C204 H2041 119.8 no
C205 C204 H2041 122.1 no
C204 C205 C206 120.1(3) yes
C204 C205 H2051 120.4 no
C206 C205 H2051 119.5 no
C205 C206 N201 123.2(3) yes
C205 C206 H2061 118.7 no
N201 C206 H2061 118.0 no
C222 N221 C226 116.4(4) yes
N221 C222 C223 124.4(5) yes
N221 C222 H2221 115.8 no
C223 C222 H2221 119.8 no
C222 C223 C224 118.4(6) yes
C222 C223 H2231 120.6 no
C224 C223 H2231 121.0 no
C223 C224 C225 118.5(5) yes
C223 C224 H2241 120.5 no
C225 C224 H2241 121.0 no
C224 C225 C226 115.6(5) yes
C224 C225 H2251 121.7 no
C226 C225 H2251 122.6 no
C225 C226 N221 126.3(5) yes
C225 C226 H2261 119.8 no
N221 C226 H2261 113.9 no
H2311 O231 H2312 114(4) no
C2 N1 C5 105.84(17) yes
N1 C2 C3 110.29(19) yes
N1 C2 C24 125.4(2) yes
C3 C2 C24 124.2(2) yes
C2 C3 C4 106.7(2) yes
C2 C3 H31 126.4 no
C4 C3 H31 126.9 no
C3 C4 C5 106.8(2) yes
C3 C4 H41 127.4 no
C5 C4 H41 125.8 no
C4 C5 N1 110.35(18) yes
C4 C5 C6 124.0(2) yes
N1 C5 C6 125.45(19) yes
C37 C6 C5 117.65(19) yes
C37 C6 C8 117.58(18) yes
C5 C6 C8 124.8(2) yes
C8 N7 C11 110.02(17) yes
C8 N7 H71 125.0(11) no
C11 N7 H71 124.8(11) no
C6 C8 N7 125.09(19) yes
C6 C8 C9 128.0(2) yes
N7 C8 C9 106.89(18) yes
C8 C9 C10 108.05(19) yes
C8 C9 H91 125.8 no
C10 C9 H91 126.2 no
C9 C10 C11 108.15(19) yes
C9 C10 H101 126.0 no
C11 C10 H101 125.8 no
C10 C11 N7 106.69(18) yes
C10 C11 C12 127.31(19) yes
N7 C11 C12 125.86(19) yes
C47 C12 C11 117.23(19) yes
C47 C12 C14 117.91(19) yes
C11 C12 C14 124.81(19) yes
C14 N13 C17 105.39(17) yes
C12 C14 N13 125.01(19) yes
C12 C14 C15 124.1(2) yes
N13 C14 C15 110.68(18) yes
C14 C15 C16 106.70(19) yes
C14 C15 H151 125.9 no
C16 C15 H151 127.4 no
C15 C16 C17 106.68(19) yes
C15 C16 H161 127.3 no
C17 C16 H161 126.0 no
C16 C17 N13 110.38(18) yes
C16 C17 C18 124.4(2) yes
N13 C17 C18 125.05(19) yes
C57 C18 C17 118.57(19) yes
C57 C18 C20 116.94(19) yes
C17 C18 C20 124.5(2) yes
C20 N19 C23 110.16(18) yes
C20 N19 H191 124.9(11) no
C23 N19 H191 124.9(11) no
C18 C20 N19 126.2(2) yes
C18 C20 C21 127.0(2) yes
N19 C20 C21 106.81(19) yes
C20 C21 C22 108.0(2) yes
C20 C21 H211 126.4 no
C22 C21 H211 125.6 no
C21 C22 C23 108.3(2) yes
C21 C22 H221 125.4 no
C23 C22 H221 126.3 no
C22 C23 N19 106.63(19) yes
C22 C23 C24 127.5(2) yes
N19 C23 C24 125.9(2) yes
C67 C24 C2 118.4(2) yes
C67 C24 C23 116.46(19) yes
C2 C24 C23 125.1(2) yes

loop_
_geom_bond_atom_site_label_1
_geom_bond_atom_site_label_2
_geom_bond_distance
_geom_bond_publ_flag
N101 C103 1.303(3) yes
N101 H1011 0.864(17) no
N101 H1012 0.887(17) no
N102 C103 1.322(3) yes
N102 H1021 0.863(17) no
N102 H1022 0.874(17) no
C103 C107 1.480(3) yes
N104 C106 1.315(3) yes
N104 H1042 0.872(16) no
N104 H1041 0.872(16) no
N105 C106 1.313(3) yes
N105 H1052 0.869(16) no
N105 H1051 0.863(16) no
C106 C109 1.479(3) yes
C107 C108 1.387(3) yes
C107 C112 1.392(3) yes
C108 C109 1.387(3) yes
C108 H1081 0.935 no
C109 C110 1.397(3) yes
C110 C111 1.392(3) yes
C110 H1101 0.954 no
C111 C112 1.387(3) yes
C111 H1111 0.932 no
C112 H1121 0.936 no
N211 C212 1.321(4) yes
N211 C216 1.324(4) yes
C212 C213 1.376(4) yes
C212 H2121 0.940 no
C213 C214 1.356(5) yes
C213 H2131 0.942 no
C214 C215 1.363(5) yes
C214 H2141 0.933 no
C215 C216 1.376(5) yes
C215 H2151 0.932 no
C216 H2161 0.954 no
O31 C33 1.262(3) yes
O32 C33 1.250(3) yes
C33 C34 1.515(3) yes
C34 C35 1.391(3) yes
C34 C39 1.390(3) yes
C35 C36 1.389(3) yes
C35 H351 0.947 no
C36 C37 1.392(3) yes
C36 H361 0.928 no
C37 C38 1.398(3) yes
C37 C6 1.496(3) yes
C38 C39 1.388(3) yes
C38 H381 0.937 no
C39 H391 0.951 no
O41 C43 1.263(3) yes
O42 C43 1.260(3) yes
C43 C44 1.516(3) yes
C44 C45 1.389(3) yes
C44 C49 1.391(3) yes
C45 C46 1.389(3) yes
C45 H451 0.939 no
C46 C47 1.400(3) yes
C46 H461 0.926 no
C47 C48 1.394(3) yes
C47 C12 1.496(3) yes
C48 C49 1.385(3) yes
C48 H481 0.950 no
C49 H491 0.940 no
O51 C53 1.262(3) yes
O52 C53 1.253(3) yes
C53 C54 1.513(3) yes
C54 C55 1.390(3) yes
C54 C59 1.388(3) yes
C55 C56 1.383(3) yes
C55 H551 0.923 no
C56 C57 1.391(3) yes
C56 H561 0.930 no
C57 C58 1.401(3) yes
C57 C18 1.491(3) yes
C58 C59 1.381(3) yes
C58 H581 0.932 no
C59 H591 0.931 no
O61 C63 1.268(3) yes
O62 C63 1.252(3) yes
C63 C64 1.509(3) yes
C64 C65 1.386(3) yes
C64 C69 1.383(3) yes
C65 C66 1.387(3) yes
C65 H651 0.917 no
C66 C67 1.392(3) yes
C66 H661 0.935 no
C67 C68 1.394(3) yes
C67 C24 1.492(3) yes
C68 C69 1.383(3) yes
C68 H681 0.930 no
C69 H691 0.922 no
N121 C123 1.317(3) yes
N121 H1212 0.868(17) no
N121 H1211 0.860(17) no
N122 C123 1.306(3) yes
N122 H1221 0.863(17) no
N122 H1222 0.853(17) no
C123 C127 1.491(3) yes
N124 C126 1.305(3) yes
N124 H1242 0.868(17) no
N124 H1241 0.854(17) no
N125 C126 1.321(3) yes
N125 H1252 0.865(16) no
N125 H1251 0.857(16) no
C126 C129 1.488(3) yes
C127 C128 1.391(3) yes
C127 C132 1.400(3) yes
C128 C129 1.396(3) yes
C128 H1281 0.934 no
C129 C130 1.390(3) yes
C130 C131 1.380(3) yes
C130 H1301 0.941 no
C131 C132 1.383(3) yes
C131 H1311 0.938 no
C132 H1321 0.939 no
N201 C202 1.361(4) yes
N201 C206 1.319(4) yes
C202 C203 1.357(5) yes
C202 H2021 0.949 no
C203 C204 1.407(5) yes
C203 H2031 0.947 no
C204 C205 1.339(5) yes
C204 H2041 0.958 no
C205 C206 1.374(5) yes
C205 H2051 0.952 no
C206 H2061 0.955 no
N221 C222 1.285(6) yes
N221 C226 1.299(6) yes
C222 C223 1.364(7) yes
C222 H2221 0.955 no
C223 C224 1.348(8) yes
C223 H2231 0.936 no
C224 C225 1.407(8) yes
C224 H2241 0.943 no
C225 C226 1.348(7) yes
C225 H2251 0.939 no
C226 H2261 0.940 no
O231 H2311 0.833(18) no
O231 H2312 0.816(18) no
N1 C2 1.367(3) yes
N1 C5 1.369(3) yes
C2 C3 1.456(3) yes
C2 C24 1.407(3) yes
C3 C4 1.346(3) yes
C3 H31 0.927 no
C4 C5 1.452(3) yes
C4 H41 0.929 no
C5 C6 1.412(3) yes
C6 C8 1.406(3) yes
N7 C8 1.373(3) yes
N7 C11 1.373(3) yes
N7 H71 0.847(16) no
C8 C9 1.432(3) yes
C9 C10 1.359(3) yes
C9 H91 0.945 no
C10 C11 1.434(3) yes
C10 H101 0.930 no
C11 C12 1.401(3) yes
C12 C14 1.407(3) yes
N13 C14 1.367(3) yes
N13 C17 1.371(3) yes
C14 C15 1.444(3) yes
C15 C16 1.347(3) yes
C15 H151 0.930 no
C16 C17 1.448(3) yes
C16 H161 0.934 no
C17 C18 1.408(3) yes
C18 C20 1.404(3) yes
N19 C20 1.375(3) yes
N19 C23 1.370(3) yes
N19 H191 0.848(16) no
C20 C21 1.430(3) yes
C21 C22 1.359(3) yes
C21 H211 0.935 no
C22 C23 1.432(3) yes
C22 H221 0.926 no
C23 C24 1.406(3) yes

loop_
_geom_hbond_atom_site_label_D
_geom_hbond_atom_site_label_H
_geom_hbond_atom_site_label_A
_geom_hbond_site_symmetry_A
_geom_hbond_angle_DHA
_geom_hbond_distance_DH
_geom_hbond_distance_HA
_geom_hbond_distance_DA
_geom_hbond_publ_flag
C36 H361 N13 2_756 140.10(6) 0.928 2.491 3.258(4) yes
C58 H581 O31 2_756 139.38(6) 0.932 2.522 3.286(4) yes
C108 H1081 O31 1_455 140.78(7) 0.935 2.316 3.098(4) yes
C128 H1281 O61 1_454 157.53(6) 0.934 2.446 3.329(4) yes
C132 H1321 O231 . 164.14(8) 0.939 2.337 3.251(4) yes
N122 H1221 O61 1_454 162(2) 0.863 2.005 2.836(4) yes
N122 H1222 O41 2_655 177(2) 0.853 1.985 2.836(4) yes
N121 H1212 O42 2_655 164(2) 0.868 1.944 2.790(4) yes
N101 H1011 O61 1_454 158(3) 0.864 1.982 2.804(4) yes
N125 H1252 O32 2_766 179(3) 0.865 1.905 2.770(4) yes
N101 H1012 N201 1_455 172(2) 0.887 1.939 2.820(4) yes
N121 H1211 O231 . 166.9(20) 0.860 2.019 2.863(4) yes
N105 H1052 O51 1_665 151.2(19) 0.869 1.985 2.779(4) yes
N124 H1242 O52 2_556 170.6(20) 0.868 1.870 2.731(4) yes
N104 H1042 O51 1_665 146.5(18) 0.872 2.100 2.868(4) yes
N125 H1251 O51 2_556 145(2) 0.857 2.497 3.234(4) yes
N124 H1241 O62 1_454 165.3(20) 0.854 1.970 2.804(4) yes
N102 H1021 O31 1_455 160(2) 0.863 2.221 3.049(4) yes
N102 H1022 O52 2_556 131(2) 0.874 2.265 2.912(4) yes
N105 H1051 N211 2_766 159.8(20) 0.863 2.078 2.904(4) yes
O231 H2311 O42 1_565 173(4) 0.833 1.946 2.775(4) yes
O231 H2312 N221 2_665 175(4) 0.816 1.972 2.786(4) yes
N7 H71 N13 . 120.8(14) 0.847 2.380 2.906(4) yes
N19 H191 N1 . 121.2(14) 0.848 2.383 2.914(4) yes
N19 H191 N13 . 120.2(14) 0.848 2.378 2.899(4) yes
N104 H1041 O31 1_455 172(2) 0.872 2.010 2.877(4) yes

loop_
_platon_squeeze_void_nr
_platon_squeeze_void_average_x
_platon_squeeze_void_average_y
_platon_squeeze_void_average_z
_platon_squeeze_void_volume
_platon_squeeze_void_count_electrons
_platon_squeeze_void_content
1 -0.014 0.000 0.000 329 71 ' '
